data_4322148
loop_
_publ_author_name
'Hiroshi Tsukube'
'Yoshihisa Mizutani'
'Satoshi Shinoda'
'Tsuyoshi Okazaki'
'Makoto Tadokoro'
'Kenzi Hori'

_publ_contact_author_address
;
Department of Chemistry, Graduate School of Science, Osaka City University, 
Osaka 558-8585, Japan
;
_publ_contact_author_email ' tsukube@sci.osaka-cu.ac.jp'
_publ_contact_author_fax ' +81-6-605-2560'
_publ_contact_author_name 'Hiroshi Tsukubea'
_publ_contact_author_phone ' +81-6-605-2560'
_publ_section_title
;
 Side Arm Effects on Cyclen-Alkali Metal Cation Complexation: Highly
 Selective and Three-Dimensional Encapsulation of Na+ Ion
;
_journal_name_full 'Inorganic Chemistry'
_journal_page_first 3506
_journal_page_last 3512
_journal_paper_doi 10.1021/ic980590q
_journal_volume 38
_journal_year 1999
_chemical_formula_sum 'C33 H66 Cl3 N8 Na O4'
_chemical_formula_weight 768.28
_space_group_IT_number 2
_symmetry_cell_setting triclinic
_symmetry_Int_Tables_number 2
_symmetry_space_group_name_Hall '-P 1'
_symmetry_space_group_name_H-M 'P -1'
_audit_creation_date 'Tue Apr 28 11:19:55 1998'
_audit_creation_method 'from TEXRAY.INF file'
_cell_angle_alpha 91.94(2)
_cell_angle_beta 90.61(2)
_cell_angle_gamma 91.96(2)
_cell_formula_units_Z 2
_cell_length_a 12.021(3)
_cell_length_b 14.668(4)
_cell_length_c 12.023(3)
_cell_measurement_reflns_used 25
_cell_measurement_temperature 296.2
_cell_measurement_theta_max 15.0
_cell_measurement_theta_min 14.6
_cell_volume 2117.3(9)
_computing_cell_refinement 'Rigaku/AFC Diffractometer Control'
_computing_data_collection 'Rigaku/AFC Diffractometer Control'
_computing_data_reduction teXsan
_computing_publication_material teXsan
_computing_structure_refinement teXsan
_diffrn_ambient_temperature 296.2
_diffrn_measurement_device_type 'Rigaku AFC7R'
_diffrn_measurement_method w-2\q
_diffrn_orient_matrix_UB_11 -0.04142
_diffrn_orient_matrix_UB_12 0.05562
_diffrn_orient_matrix_UB_13 -0.01839
_diffrn_orient_matrix_UB_21 0.00392
_diffrn_orient_matrix_UB_22 -0.01724
_diffrn_orient_matrix_UB_23 -0.08102
_diffrn_orient_matrix_UB_31 -0.07210
_diffrn_orient_matrix_UB_32 -0.03561
_diffrn_orient_matrix_UB_33 0.00503
_diffrn_radiation_detector 'scintillation counter'
_diffrn_radiation_monochromator graphite
_diffrn_radiation_source 'Rigaku rotating anode'
_diffrn_radiation_type 'Mo K\a'
_diffrn_radiation_wavelength 0.7107
_diffrn_reflns_av_R_equivalents 0.077
_diffrn_reflns_av_sigmaI/netI 0.050
_diffrn_reflns_limit_h_max 14
_diffrn_reflns_limit_h_min 0
_diffrn_reflns_limit_k_max 17
_diffrn_reflns_limit_k_min -17
_diffrn_reflns_limit_l_max 14
_diffrn_reflns_limit_l_min -14
_diffrn_reflns_number 7978
_diffrn_reflns_reduction_process 'Lp corrections applied'
_diffrn_reflns_theta_max 24.99
_diffrn_reflns_theta_min 1.70
_diffrn_standards_decay_% -8.30
_diffrn_standards_interval_count 150
_diffrn_standards_number 3
_exptl_absorpt_coefficient_mu 0.270
_exptl_absorpt_correction_T_max 1.000
_exptl_absorpt_correction_T_min 0.729
_exptl_absorpt_correction_type refdelf
_exptl_absorpt_process_details '(Walker & Stuart, 1983)'
_exptl_crystal_colour colorless
_exptl_crystal_density_diffrn 1.205
_exptl_crystal_density_method 'not measured'
_exptl_crystal_description prismatic
_exptl_crystal_F_000 828.00
_exptl_crystal_size_max 0.680
_exptl_crystal_size_mid 0.630
_exptl_crystal_size_min 0.600
_refine_diff_density_max 0.38
_refine_diff_density_min -0.38
_refine_ls_extinction_coef 0.011(3)
_refine_ls_extinction_method 'Zachariasen(1967) type 2 Gaussian isotropic'
_refine_ls_goodness_of_fit_ref 1.807
_refine_ls_hydrogen_treatment noref
_refine_ls_matrix_type full
_refine_ls_number_constraints 0
_refine_ls_number_parameters 443
_refine_ls_number_reflns 4448
_refine_ls_number_restraints 0
_refine_ls_R_factor_all 0.0544
_refine_ls_R_factor_gt 0.0544
_refine_ls_shift/su_max 0.0407
_refine_ls_shift/su_mean 0.0045
_refine_ls_structure_factor_coef F
_refine_ls_weighting_details 'w = 1/['s^2^(Fo) + 0.00090|Fo|^2^]'
_refine_ls_weighting_scheme calc
_refine_ls_wR_factor_gt 0.0760
_refine_ls_wR_factor_ref 0.0760
_reflns_number_gt 4448
_reflns_number_total 7438
_reflns_threshold_expression >2.0sigma(I)
_cod_data_source_file ic980590q_2.cif
_cod_data_source_block 1c-NaCl-CH2Cl2_complex
_cod_original_cell_volume 2117.3(10)
_cod_original_sg_symbol_H-M 'P -1 '
_cod_original_formula_sum 'C33 H66 Cl3 N8 Na O4 '
_cod_database_code 4322148

loop_
_symmetry_equiv_pos_as_xyz
x,y,z
-x,-y,-z

loop_
_atom_site_label
_atom_site_type_symbol
_atom_site_fract_x
_atom_site_fract_y
_atom_site_fract_z
_atom_site_U_iso_or_equiv
_atom_site_adp_type
_atom_site_occupancy
_atom_site_calc_flag
_atom_site_refinement_flags
_atom_site_disorder_assembly
_atom_site_disorder_group
Cl(1) Cl -0.11265(7) 0.25000(8) 0.61254(7) 0.0590(3) Uani 1.00 d . . .
Cl(2) Cl 0.5661(2) 0.2831(1) 0.0968(2) 0.1480(8) Uani 1.00 d . . .
Cl(3) Cl 0.4033(2) 0.2172(1) -0.0660(2) 0.1471(8) Uani 1.00 d . . .
Na(1) Na 0.21689(9) 0.25001(8) 0.28301(10) 0.0326(3) Uani 1.00 d . . .
O(1) O 0.3942(2) 0.1664(2) 0.3404(2) 0.0469(7) Uani 1.00 d . . .
O(2) O 0.3487(2) 0.3906(2) 0.2889(2) 0.0473(7) Uani 1.00 d . . .
O(3) O 0.1603(2) 0.3337(2) 0.1065(2) 0.0471(7) Uani 1.00 d . . .
O(4) O 0.2110(2) 0.1093(2) 0.1512(2) 0.0459(7) Uani 1.00 d . . .
N(1) N 0.2555(2) 0.2431(2) 0.4914(2) 0.0318(7) Uani 1.00 d . . .
N(2) N 0.5525(2) 0.2139(2) 0.4292(3) 0.0477(9) Uani 1.00 d . . .
N(3) N 0.1431(2) 0.3948(2) 0.3794(2) 0.0323(7) Uani 1.00 d . . .
N(4) N 0.3431(2) 0.5291(2) 0.2137(3) 0.0502(9) Uani 1.00 d . . .
N(5) N 0.0090(2) 0.2569(2) 0.2446(2) 0.0304(7) Uani 1.00 d . . .
N(6) N 0.0701(3) 0.2857(2) -0.0526(2) 0.0477(9) Uani 1.00 d . . .
N(7) N 0.1203(2) 0.1046(2) 0.3570(2) 0.0326(7) Uani 1.00 d . . .
N(8) N 0.2859(3) -0.0291(2) 0.1567(2) 0.0494(9) Uani 1.00 d . . .
C(1) C 0.1923(3) 0.3133(2) 0.5506(2) 0.0366(9) Uani 1.00 d . . .
C(2) C 0.1912(3) 0.4030(2) 0.4920(3) 0.0388(9) Uani 1.00 d . . .
C(3) C 0.0203(3) 0.3870(2) 0.3823(3) 0.0369(9) Uani 1.00 d . . .
C(4) C -0.0295(2) 0.3480(2) 0.2745(3) 0.0365(9) Uani 1.00 d . . .
C(5) C -0.0502(2) 0.1869(2) 0.3081(3) 0.0382(9) Uani 1.00 d . . .
C(6) C 0.0079(3) 0.0968(2) 0.3085(3) 0.0390(9) Uani 1.00 d . . .
C(7) C 0.1177(3) 0.1123(2) 0.4796(3) 0.0378(9) Uani 1.00 d . . .
C(8) C 0.2262(3) 0.1524(2) 0.5303(3) 0.0371(9) Uani 1.00 d . . .
C(9) C 0.3752(3) 0.2622(2) 0.5036(3) 0.0398(9) Uani 1.00 d . . .
C(10) C 0.4408(3) 0.2105(2) 0.4170(3) 0.0370(9) Uani 1.00 d . . .
C(11) C 0.6203(3) 0.1611(3) 0.3519(4) 0.060(1) Uani 1.00 d . . .
C(12) C 0.6722(4) 0.0820(3) 0.4073(4) 0.078(2) Uani 1.00 d . . .
C(13) C 0.6122(3) 0.2792(3) 0.5043(4) 0.069(1) Uani 1.00 d . . .
C(14) C 0.6330(5) 0.3699(4) 0.4537(6) 0.112(2) Uani 1.00 d . . .
C(15) C 0.1807(3) 0.4719(2) 0.3140(3) 0.0379(9) Uani 1.00 d . . .
C(16) C 0.2985(3) 0.4601(2) 0.2715(3) 0.0388(9) Uani 1.00 d . . .
C(17) C 0.4554(3) 0.5192(3) 0.1675(4) 0.066(1) Uani 1.00 d . . .
C(18) C 0.5440(4) 0.5641(5) 0.2401(6) 0.106(2) Uani 1.00 d . . .
C(19) C 0.2830(4) 0.6084(3) 0.1791(4) 0.070(1) Uani 1.00 d . . .
C(20) C 0.2227(5) 0.5890(4) 0.0676(5) 0.101(2) Uani 1.00 d . . .
C(21) C -0.0037(3) 0.2379(2) 0.1254(3) 0.0389(9) Uani 1.00 d . . .
C(22) C 0.0836(3) 0.2892(2) 0.0592(3) 0.0373(9) Uani 1.00 d . . .
C(23) C 0.1472(4) 0.3388(3) -0.1210(3) 0.062(1) Uani 1.00 d . . .
C(24) C 0.0926(4) 0.4185(3) -0.1721(4) 0.078(2) Uani 1.00 d . . .
C(25) C -0.0046(4) 0.2198(3) -0.1121(3) 0.069(1) Uani 1.00 d . . .
C(26) C 0.0457(6) 0.1309(4) -0.1331(5) 0.110(2) Uani 1.00 d . . .
C(27) C 0.1856(3) 0.0276(2) 0.3191(3) 0.0382(9) Uani 1.00 d . . .
C(28) C 0.2288(3) 0.0404(2) 0.2019(3) 0.0375(9) Uani 1.00 d . . .
C(29) C 0.3326(4) -0.0184(3) 0.0449(4) 0.067(1) Uani 1.00 d . . .
C(30) C 0.2595(6) -0.0652(5) -0.0436(4) 0.107(2) Uani 1.00 d . . .
C(31) C 0.3221(4) -0.1074(3) 0.2182(4) 0.071(1) Uani 1.00 d . . .
C(32) C 0.4324(5) -0.0892(4) 0.2771(5) 0.098(2) Uani 1.00 d . . .
C(33) C 0.4251(5) 0.2509(4) 0.0727(5) 0.116(2) Uani 1.00 d . . .
H(1) H 0.2233 0.3228 0.6246 0.0462 Uiso 1.00 calc . . .
H(2) H 0.1165 0.2913 0.5585 0.0462 Uiso 1.00 calc . . .
H(3) H 0.2668 0.4277 0.4890 0.0431 Uiso 1.00 calc . . .
H(4) H 0.1500 0.4469 0.5363 0.0431 Uiso 1.00 calc . . .
H(5) H -0.0099 0.4455 0.4005 0.0420 Uiso 1.00 calc . . .
H(6) H -0.0027 0.3468 0.4419 0.0420 Uiso 1.00 calc . . .
H(7) H -0.0096 0.3891 0.2158 0.0422 Uiso 1.00 calc . . .
H(8) H -0.1098 0.3459 0.2778 0.0422 Uiso 1.00 calc . . .
H(9) H -0.1250 0.1789 0.2780 0.0464 Uiso 1.00 calc . . .
H(10) H -0.0570 0.2096 0.3840 0.0464 Uiso 1.00 calc . . .
H(11) H 0.0104 0.0729 0.2322 0.0459 Uiso 1.00 calc . . .
H(12) H -0.0378 0.0529 0.3484 0.0459 Uiso 1.00 calc . . .
H(13) H 0.0589 0.1535 0.5022 0.0440 Uiso 1.00 calc . . .
H(14) H 0.0998 0.0548 0.5097 0.0440 Uiso 1.00 calc . . .
H(15) H 0.2850 0.1109 0.5105 0.0446 Uiso 1.00 calc . . .
H(16) H 0.2225 0.1540 0.6104 0.0446 Uiso 1.00 calc . . .
H(17) H 0.3902 0.3282 0.4972 0.0492 Uiso 1.00 calc . . .
H(18) H 0.3994 0.2486 0.5781 0.0492 Uiso 1.00 calc . . .
H(19) H 0.6788 0.1992 0.3198 0.0727 Uiso 1.00 calc . . .
H(20) H 0.5749 0.1377 0.2885 0.0727 Uiso 1.00 calc . . .
H(21) H 0.6150 0.0425 0.4380 0.0890 Uiso 1.00 calc . . .
H(22) H 0.7158 0.0457 0.3585 0.0890 Uiso 1.00 calc . . .
H(23) H 0.7193 0.1039 0.4687 0.0890 Uiso 1.00 calc . . .
H(24) H 0.6825 0.2552 0.5306 0.0816 Uiso 1.00 calc . . .
H(25) H 0.5692 0.2892 0.5728 0.0816 Uiso 1.00 calc . . .
H(26) H 0.6731 0.4115 0.5027 0.1232 Uiso 1.00 calc . . .
H(27) H 0.6791 0.3598 0.3883 0.1232 Uiso 1.00 calc . . .
H(28) H 0.5660 0.3939 0.4310 0.1232 Uiso 1.00 calc . . .
H(29) H 0.1783 0.5279 0.3600 0.0472 Uiso 1.00 calc . . .
H(30) H 0.1296 0.4794 0.2528 0.0472 Uiso 1.00 calc . . .
H(31) H 0.4706 0.4546 0.1548 0.0778 Uiso 1.00 calc . . .
H(32) H 0.4580 0.5444 0.0919 0.0778 Uiso 1.00 calc . . .
H(33) H 0.5298 0.6285 0.2486 0.1174 Uiso 1.00 calc . . .
H(34) H 0.6163 0.5588 0.2090 0.1174 Uiso 1.00 calc . . .
H(35) H 0.5427 0.5386 0.3111 0.1174 Uiso 1.00 calc . . .
H(36) H 0.2288 0.6268 0.2364 0.0799 Uiso 1.00 calc . . .
H(37) H 0.3324 0.6618 0.1727 0.0799 Uiso 1.00 calc . . .
H(38) H 0.1796 0.6395 0.0448 0.1125 Uiso 1.00 calc . . .
H(39) H 0.2724 0.5731 0.0119 0.1125 Uiso 1.00 calc . . .
H(40) H 0.1689 0.5377 0.0756 0.1125 Uiso 1.00 calc . . .
H(41) H -0.0786 0.2516 0.1015 0.0479 Uiso 1.00 calc . . .
H(42) H 0.0018 0.1717 0.1107 0.0479 Uiso 1.00 calc . . .
H(43) H 0.1782 0.3012 -0.1792 0.0729 Uiso 1.00 calc . . .
H(44) H 0.2102 0.3627 -0.0755 0.0729 Uiso 1.00 calc . . .
H(45) H 0.0629 0.4592 -0.1160 0.0888 Uiso 1.00 calc . . .
H(46) H 0.1412 0.4540 -0.2176 0.0888 Uiso 1.00 calc . . .
H(47) H 0.0299 0.3973 -0.2191 0.0888 Uiso 1.00 calc . . .
H(48) H -0.0308 0.2440 -0.1818 0.0821 Uiso 1.00 calc . . .
H(49) H -0.0734 0.2101 -0.0686 0.0821 Uiso 1.00 calc . . .
H(50) H 0.1106 0.1386 -0.1783 0.1234 Uiso 1.00 calc . . .
H(51) H 0.0673 0.1044 -0.0654 0.1234 Uiso 1.00 calc . . .
H(52) H -0.0043 0.0876 -0.1727 0.1234 Uiso 1.00 calc . . .
H(53) H 0.2452 0.0179 0.3701 0.0466 Uiso 1.00 calc . . .
H(54) H 0.1377 -0.0283 0.3190 0.0466 Uiso 1.00 calc . . .
H(55) H 0.3433 0.0457 0.0294 0.0801 Uiso 1.00 calc . . .
H(56) H 0.4084 -0.0429 0.0427 0.0801 Uiso 1.00 calc . . .
H(57) H 0.1888 -0.0413 -0.0433 0.1156 Uiso 1.00 calc . . .
H(58) H 0.2917 -0.0599 -0.1164 0.1156 Uiso 1.00 calc . . .
H(59) H 0.2535 -0.1301 -0.0297 0.1156 Uiso 1.00 calc . . .
H(60) H 0.2646 -0.1261 0.2713 0.0784 Uiso 1.00 calc . . .
H(61) H 0.3288 -0.1612 0.1681 0.0784 Uiso 1.00 calc . . .
H(62) H 0.4545 -0.1399 0.3201 0.1138 Uiso 1.00 calc . . .
H(63) H 0.4879 -0.0726 0.2284 0.1138 Uiso 1.00 calc . . .
H(64) H 0.4236 -0.0382 0.3319 0.1138 Uiso 1.00 calc . . .

loop_
_atom_site_aniso_label
_atom_site_aniso_U_11
_atom_site_aniso_U_22
_atom_site_aniso_U_33
_atom_site_aniso_U_12
_atom_site_aniso_U_13
_atom_site_aniso_U_23
Cl(1) 0.0321(5) 0.1079(8) 0.0375(5) 0.0041(5) 0.0035(4) 0.0063(5)
Cl(2) 0.130(1) 0.134(1) 0.188(2) 0.042(1) 0.059(1) 0.061(1)
Cl(3) 0.178(2) 0.136(1) 0.135(2) 0.060(1) 0.057(1) 0.045(1)
Na(1) 0.0278(6) 0.0378(7) 0.0326(6) 0.0020(5) 0.0031(5) 0.0038(5)
O(1) 0.032(1) 0.057(2) 0.051(1) 0.002(1) 0.006(1) -0.009(1)
O(2) 0.036(1) 0.047(1) 0.060(2) 0.009(1) 0.010(1) 0.009(1)
O(3) 0.048(1) 0.058(2) 0.035(1) -0.009(1) 0.005(1) 0.003(1)
O(4) 0.052(1) 0.045(1) 0.041(1) 0.005(1) 0.008(1) 0.010(1)
N(1) 0.023(1) 0.040(2) 0.033(1) 0.004(1) 0.000(1) 0.003(1)
N(2) 0.022(1) 0.055(2) 0.067(2) 0.007(1) -0.001(1) 0.007(2)
N(3) 0.026(1) 0.037(1) 0.035(1) 0.004(1) 0.003(1) 0.002(1)
N(4) 0.043(2) 0.046(2) 0.063(2) 0.000(1) 0.020(1) 0.009(2)
N(5) 0.026(1) 0.037(1) 0.028(1) 0.001(1) 0.001(1) 0.006(1)
N(6) 0.062(2) 0.055(2) 0.026(1) 0.005(2) -0.001(1) 0.008(1)
N(7) 0.030(1) 0.037(1) 0.031(1) 0.002(1) 0.003(1) 0.005(1)
N(8) 0.059(2) 0.042(2) 0.049(2) 0.007(1) 0.020(2) 0.001(1)
C(1) 0.035(2) 0.049(2) 0.027(2) 0.009(2) 0.002(1) 0.000(1)
C(2) 0.034(2) 0.045(2) 0.037(2) 0.006(1) 0.002(1) -0.008(2)
C(3) 0.030(2) 0.040(2) 0.042(2) 0.010(1) 0.007(1) 0.000(1)
C(4) 0.026(2) 0.041(2) 0.043(2) 0.006(1) 0.002(1) 0.006(1)
C(5) 0.021(2) 0.053(2) 0.042(2) 0.000(1) 0.002(1) 0.012(2)
C(6) 0.032(2) 0.044(2) 0.041(2) -0.009(1) 0.000(1) 0.010(2)
C(7) 0.038(2) 0.044(2) 0.032(2) 0.000(2) 0.007(1) 0.011(1)
C(8) 0.038(2) 0.043(2) 0.031(2) 0.007(1) 0.001(1) 0.010(1)
C(9) 0.026(2) 0.052(2) 0.041(2) 0.006(1) -0.005(1) 0.000(2)
C(10) 0.028(2) 0.037(2) 0.047(2) 0.004(1) 0.000(1) 0.007(2)
C(11) 0.032(2) 0.073(3) 0.077(3) 0.017(2) 0.017(2) 0.020(2)
C(12) 0.065(3) 0.076(3) 0.096(4) 0.031(2) 0.015(3) 0.019(3)
C(13) 0.035(2) 0.081(3) 0.092(3) -0.003(2) -0.018(2) 0.009(3)
C(14) 0.084(4) 0.092(4) 0.157(6) -0.042(3) -0.016(4) 0.008(4)
C(15) 0.034(2) 0.038(2) 0.042(2) 0.007(1) 0.006(1) 0.005(1)
C(16) 0.034(2) 0.039(2) 0.044(2) 0.000(2) 0.007(1) 0.002(2)
C(17) 0.054(3) 0.062(3) 0.083(3) -0.002(2) 0.035(2) 0.007(2)
C(18) 0.055(3) 0.141(5) 0.124(5) -0.016(3) 0.012(3) 0.021(4)
C(19) 0.076(3) 0.043(2) 0.095(3) 0.012(2) 0.037(3) 0.026(2)
C(20) 0.095(4) 0.118(4) 0.095(4) 0.037(3) 0.024(3) 0.057(3)
C(21) 0.035(2) 0.048(2) 0.034(2) -0.002(2) -0.006(1) 0.006(1)
C(22) 0.046(2) 0.038(2) 0.028(2) 0.008(2) 0.000(1) 0.005(1)
C(23) 0.074(3) 0.080(3) 0.035(2) 0.017(2) 0.017(2) 0.019(2)
C(24) 0.097(4) 0.077(3) 0.064(3) 0.020(3) 0.016(3) 0.031(2)
C(25) 0.086(3) 0.080(3) 0.039(2) 0.005(3) -0.021(2) -0.006(2)
C(26) 0.154(6) 0.084(4) 0.090(4) 0.008(4) -0.024(4) -0.037(3)
C(27) 0.043(2) 0.033(2) 0.039(2) 0.003(1) 0.005(1) 0.006(1)
C(28) 0.037(2) 0.036(2) 0.040(2) -0.004(1) 0.007(1) 0.001(2)
C(29) 0.079(3) 0.061(3) 0.062(3) 0.007(2) 0.038(2) 0.002(2)
C(30) 0.126(5) 0.133(5) 0.061(3) 0.027(4) 0.013(3) -0.016(3)
C(31) 0.089(3) 0.045(2) 0.082(3) 0.022(2) 0.036(3) 0.013(2)
C(32) 0.088(4) 0.113(4) 0.098(4) 0.051(3) 0.016(3) 0.029(3)
C(33) 0.120(5) 0.095(4) 0.132(5) -0.013(3) 0.086(4) -0.009(4)

loop_
_atom_type_symbol
_atom_type_description
_atom_type_scat_dispersion_real
_atom_type_scat_dispersion_imag
_atom_type_scat_source
C C 0.003 0.002
;International Tables for Crystallography
(1992, Vol. C, Tables 4.2.6.8 and 6.1.1.1)
;
H H 0.000 0.000
;International Tables for Crystallography
(1992, Vol. C, Table 6.1.1.2)
;
O O 0.011 0.006
;International Tables for Crystallography
(1992, Vol. C, Tables 4.2.6.8 and 6.1.1.1)
;
N N 0.006 0.003
;International Tables for Crystallography
(1992, Vol. C, Tables 4.2.6.8 and 6.1.1.1)
;
Na Na 0.036 0.025
;International Tables for Crystallography
(1992, Vol. C, Tables 4.2.6.8 and 6.1.1.1)
;
Cl Cl 0.148 0.159
;International Tables for Crystallography
(1992, Vol. C, Tables 4.2.6.8 and 6.1.1.1)
;

loop_
_geom_angle_atom_site_label_1
_geom_angle_atom_site_label_2
_geom_angle_atom_site_label_3
_geom_angle
_geom_angle_site_symmetry_1
_geom_angle_site_symmetry_2
_geom_angle_site_symmetry_3
_geom_angle_publ_flag
O(1) Na(1) O(2) 83.45(8) 1_555 1_555 1_555 yes
O(1) Na(1) O(3) 133.34(9) 1_555 1_555 1_555 yes
O(1) Na(1) O(4) 77.34(8) 1_555 1_555 1_555 yes
O(1) Na(1) N(1) 63.85(8) 1_555 1_555 1_555 yes
O(1) Na(1) N(3) 125.84(9) 1_555 1_555 1_555 yes
O(1) Na(1) N(5) 152.98(9) 1_555 1_555 1_555 yes
O(1) Na(1) N(7) 81.97(9) 1_555 1_555 1_555 yes
O(2) Na(1) O(3) 77.16(8) 1_555 1_555 1_555 yes
O(2) Na(1) O(4) 130.22(9) 1_555 1_555 1_555 yes
O(2) Na(1) N(1) 85.96(9) 1_555 1_555 1_555 yes
O(2) Na(1) N(3) 63.84(8) 1_555 1_555 1_555 yes
O(2) Na(1) N(5) 123.33(9) 1_555 1_555 1_555 yes
O(2) Na(1) N(7) 156.40(10) 1_555 1_555 1_555 yes
O(3) Na(1) O(4) 83.61(8) 1_555 1_555 1_555 yes
O(3) Na(1) N(1) 152.86(9) 1_555 1_555 1_555 yes
O(3) Na(1) N(3) 81.94(8) 1_555 1_555 1_555 yes
O(3) Na(1) N(5) 64.01(8) 1_555 1_555 1_555 yes
O(3) Na(1) N(7) 126.07(9) 1_555 1_555 1_555 yes
O(4) Na(1) N(1) 123.32(9) 1_555 1_555 1_555 yes
O(4) Na(1) N(3) 156.44(9) 1_555 1_555 1_555 yes
O(4) Na(1) N(5) 86.00(9) 1_555 1_555 1_555 yes
O(4) Na(1) N(7) 63.80(8) 1_555 1_555 1_555 yes
N(1) Na(1) N(3) 71.51(8) 1_555 1_555 1_555 yes
N(1) Na(1) N(5) 110.59(9) 1_555 1_555 1_555 yes
N(1) Na(1) N(7) 70.96(9) 1_555 1_555 1_555 yes
N(3) Na(1) N(5) 70.95(8) 1_555 1_555 1_555 yes
N(3) Na(1) N(7) 111.25(9) 1_555 1_555 1_555 yes
N(5) Na(1) N(7) 71.57(8) 1_555 1_555 1_555 yes
Na(1) O(1) C(10) 108.5(2) 1_555 1_555 1_555 yes
Na(1) O(2) C(16) 111.3(2) 1_555 1_555 1_555 yes
Na(1) O(3) C(22) 108.4(2) 1_555 1_555 1_555 yes
Na(1) O(4) C(28) 110.9(2) 1_555 1_555 1_555 yes
Na(1) N(1) C(1) 109.3(2) 1_555 1_555 1_555 yes
Na(1) N(1) C(8) 110.2(2) 1_555 1_555 1_555 yes
Na(1) N(1) C(9) 104.7(2) 1_555 1_555 1_555 yes
C(1) N(1) C(8) 111.0(2) 1_555 1_555 1_555 yes
C(1) N(1) C(9) 110.9(2) 1_555 1_555 1_555 yes
C(8) N(1) C(9) 110.5(2) 1_555 1_555 1_555 yes
C(10) N(2) C(11) 119.5(3) 1_555 1_555 1_555 yes
C(10) N(2) C(13) 123.3(3) 1_555 1_555 1_555 yes
C(11) N(2) C(13) 116.4(3) 1_555 1_555 1_555 yes
Na(1) N(3) C(2) 108.2(2) 1_555 1_555 1_555 yes
Na(1) N(3) C(3) 108.9(2) 1_555 1_555 1_555 yes
Na(1) N(3) C(15) 106.9(2) 1_555 1_555 1_555 yes
C(2) N(3) C(3) 111.2(2) 1_555 1_555 1_555 yes
C(2) N(3) C(15) 110.3(2) 1_555 1_555 1_555 yes
C(3) N(3) C(15) 111.2(2) 1_555 1_555 1_555 yes
C(16) N(4) C(17) 118.5(3) 1_555 1_555 1_555 yes
C(16) N(4) C(19) 124.8(3) 1_555 1_555 1_555 yes
C(17) N(4) C(19) 116.1(3) 1_555 1_555 1_555 yes
Na(1) N(5) C(4) 109.9(2) 1_555 1_555 1_555 yes
Na(1) N(5) C(5) 109.3(2) 1_555 1_555 1_555 yes
Na(1) N(5) C(21) 104.9(2) 1_555 1_555 1_555 yes
C(4) N(5) C(5) 110.9(2) 1_555 1_555 1_555 yes
C(4) N(5) C(21) 110.7(2) 1_555 1_555 1_555 yes
C(5) N(5) C(21) 111.0(2) 1_555 1_555 1_555 yes
C(22) N(6) C(23) 119.2(3) 1_555 1_555 1_555 yes
C(22) N(6) C(25) 123.6(3) 1_555 1_555 1_555 yes
C(23) N(6) C(25) 116.4(3) 1_555 1_555 1_555 yes
Na(1) N(7) C(6) 107.8(2) 1_555 1_555 1_555 yes
Na(1) N(7) C(7) 108.9(2) 1_555 1_555 1_555 yes
Na(1) N(7) C(27) 106.9(2) 1_555 1_555 1_555 yes
C(6) N(7) C(7) 111.6(2) 1_555 1_555 1_555 yes
C(6) N(7) C(27) 110.2(3) 1_555 1_555 1_555 yes
C(7) N(7) C(27) 111.3(2) 1_555 1_555 1_555 yes
C(28) N(8) C(29) 118.2(3) 1_555 1_555 1_555 yes
C(28) N(8) C(31) 124.2(3) 1_555 1_555 1_555 yes
C(29) N(8) C(31) 116.6(3) 1_555 1_555 1_555 yes
N(1) C(1) C(2) 113.4(2) 1_555 1_555 1_555 yes
N(1) C(1) H(1) 108.7(3) 1_555 1_555 1_555 no
N(1) C(1) H(2) 109.1(3) 1_555 1_555 1_555 no
C(2) C(1) H(1) 109.9(3) 1_555 1_555 1_555 no
C(2) C(1) H(2) 108.3(3) 1_555 1_555 1_555 no
H(1) C(1) H(2) 107.1(3) 1_555 1_555 1_555 no
N(3) C(2) C(1) 113.4(3) 1_555 1_555 1_555 yes
N(3) C(2) H(3) 109.7(3) 1_555 1_555 1_555 no
N(3) C(2) H(4) 109.4(3) 1_555 1_555 1_555 no
C(1) C(2) H(3) 108.6(3) 1_555 1_555 1_555 no
C(1) C(2) H(4) 109.4(3) 1_555 1_555 1_555 no
H(3) C(2) H(4) 106.1(3) 1_555 1_555 1_555 no
N(3) C(3) C(4) 112.4(3) 1_555 1_555 1_555 yes
N(3) C(3) H(5) 110.2(3) 1_555 1_555 1_555 no
N(3) C(3) H(6) 109.5(3) 1_555 1_555 1_555 no
C(4) C(3) H(5) 110.5(3) 1_555 1_555 1_555 no
C(4) C(3) H(6) 107.9(3) 1_555 1_555 1_555 no
H(5) C(3) H(6) 106.1(3) 1_555 1_555 1_555 no
N(5) C(4) C(3) 113.4(2) 1_555 1_555 1_555 yes
N(5) C(4) H(7) 108.9(3) 1_555 1_555 1_555 no
N(5) C(4) H(8) 109.3(3) 1_555 1_555 1_555 no
C(3) C(4) H(7) 108.1(3) 1_555 1_555 1_555 no
C(3) C(4) H(8) 110.5(3) 1_555 1_555 1_555 no
H(7) C(4) H(8) 106.4(3) 1_555 1_555 1_555 no
N(5) C(5) C(6) 113.4(2) 1_555 1_555 1_555 yes
N(5) C(5) H(9) 108.2(3) 1_555 1_555 1_555 no
N(5) C(5) H(10) 108.5(3) 1_555 1_555 1_555 no
C(6) C(5) H(9) 111.0(3) 1_555 1_555 1_555 no
C(6) C(5) H(10) 108.8(3) 1_555 1_555 1_555 no
H(9) C(5) H(10) 106.8(3) 1_555 1_555 1_555 no
N(7) C(6) C(5) 113.2(3) 1_555 1_555 1_555 yes
N(7) C(6) H(11) 110.3(3) 1_555 1_555 1_555 no
N(7) C(6) H(12) 110.4(3) 1_555 1_555 1_555 no
C(5) C(6) H(11) 108.0(3) 1_555 1_555 1_555 no
C(5) C(6) H(12) 108.9(3) 1_555 1_555 1_555 no
H(11) C(6) H(12) 105.7(3) 1_555 1_555 1_555 no
N(7) C(7) C(8) 112.7(3) 1_555 1_555 1_555 yes
N(7) C(7) H(13) 109.2(3) 1_555 1_555 1_555 no
N(7) C(7) H(14) 110.5(3) 1_555 1_555 1_555 no
C(8) C(7) H(13) 106.7(3) 1_555 1_555 1_555 no
C(8) C(7) H(14) 110.6(3) 1_555 1_555 1_555 no
H(13) C(7) H(14) 107.0(3) 1_555 1_555 1_555 no
N(1) C(8) C(7) 113.2(2) 1_555 1_555 1_555 yes
N(1) C(8) H(15) 109.2(3) 1_555 1_555 1_555 no
N(1) C(8) H(16) 109.9(3) 1_555 1_555 1_555 no
C(7) C(8) H(15) 107.6(3) 1_555 1_555 1_555 no
C(7) C(8) H(16) 110.4(3) 1_555 1_555 1_555 no
H(15) C(8) H(16) 106.3(3) 1_555 1_555 1_555 no
N(1) C(9) C(10) 112.0(3) 1_555 1_555 1_555 yes
N(1) C(9) H(17) 108.9(3) 1_555 1_555 1_555 no
N(1) C(9) H(18) 109.8(3) 1_555 1_555 1_555 no
C(10) C(9) H(17) 109.6(3) 1_555 1_555 1_555 no
C(10) C(9) H(18) 111.1(3) 1_555 1_555 1_555 no
H(17) C(9) H(18) 105.1(3) 1_555 1_555 1_555 no
O(1) C(10) N(2) 121.7(3) 1_555 1_555 1_555 yes
O(1) C(10) C(9) 121.4(3) 1_555 1_555 1_555 yes
N(2) C(10) C(9) 116.9(3) 1_555 1_555 1_555 yes
N(2) C(11) C(12) 111.7(4) 1_555 1_555 1_555 yes
N(2) C(11) H(19) 111.4(4) 1_555 1_555 1_555 no
N(2) C(11) H(20) 110.2(3) 1_555 1_555 1_555 no
C(12) C(11) H(19) 109.1(3) 1_555 1_555 1_555 no
C(12) C(11) H(20) 108.9(4) 1_555 1_555 1_555 no
H(19) C(11) H(20) 105.2(4) 1_555 1_555 1_555 no
C(11) C(12) H(21) 110.2(4) 1_555 1_555 1_555 no
C(11) C(12) H(22) 113.6(4) 1_555 1_555 1_555 no
C(11) C(12) H(23) 110.2(4) 1_555 1_555 1_555 no
H(21) C(12) H(22) 107.8(5) 1_555 1_555 1_555 no
H(21) C(12) H(23) 106.8(5) 1_555 1_555 1_555 no
H(22) C(12) H(23) 108.0(4) 1_555 1_555 1_555 no
N(2) C(13) C(14) 112.7(4) 1_555 1_555 1_555 yes
N(2) C(13) H(24) 111.6(4) 1_555 1_555 1_555 no
N(2) C(13) H(25) 110.1(4) 1_555 1_555 1_555 no
C(14) C(13) H(24) 110.0(4) 1_555 1_555 1_555 no
C(14) C(13) H(25) 107.8(5) 1_555 1_555 1_555 no
H(24) C(13) H(25) 104.2(4) 1_555 1_555 1_555 no
C(13) C(14) H(26) 112.1(6) 1_555 1_555 1_555 no
C(13) C(14) H(27) 107.2(5) 1_555 1_555 1_555 no
C(13) C(14) H(28) 110.2(5) 1_555 1_555 1_555 no
H(26) C(14) H(27) 107.3(5) 1_555 1_555 1_555 no
H(26) C(14) H(28) 111.1(7) 1_555 1_555 1_555 no
H(27) C(14) H(28) 108.7(7) 1_555 1_555 1_555 no
N(3) C(15) C(16) 111.7(3) 1_555 1_555 1_555 yes
N(3) C(15) H(29) 109.1(3) 1_555 1_555 1_555 no
N(3) C(15) H(30) 109.8(3) 1_555 1_555 1_555 no
C(16) C(15) H(29) 109.5(3) 1_555 1_555 1_555 no
C(16) C(15) H(30) 110.6(3) 1_555 1_555 1_555 no
H(29) C(15) H(30) 106.0(3) 1_555 1_555 1_555 no
O(2) C(16) N(4) 122.4(3) 1_555 1_555 1_555 yes
O(2) C(16) C(15) 120.9(3) 1_555 1_555 1_555 yes
N(4) C(16) C(15) 116.7(3) 1_555 1_555 1_555 yes
N(4) C(17) C(18) 112.6(4) 1_555 1_555 1_555 yes
N(4) C(17) H(31) 110.3(3) 1_555 1_555 1_555 no
N(4) C(17) H(32) 109.7(4) 1_555 1_555 1_555 no
C(18) C(17) H(31) 110.1(5) 1_555 1_555 1_555 no
C(18) C(17) H(32) 110.1(4) 1_555 1_555 1_555 no
H(31) C(17) H(32) 103.8(4) 1_555 1_555 1_555 no
C(17) C(18) H(33) 108.9(5) 1_555 1_555 1_555 no
C(17) C(18) H(34) 112.3(6) 1_555 1_555 1_555 no
C(17) C(18) H(35) 109.9(5) 1_555 1_555 1_555 no
H(33) C(18) H(34) 107.6(6) 1_555 1_555 1_555 no
H(33) C(18) H(35) 108.4(7) 1_555 1_555 1_555 no
H(34) C(18) H(35) 109.7(6) 1_555 1_555 1_555 no
N(4) C(19) C(20) 111.2(4) 1_555 1_555 1_555 yes
N(4) C(19) H(36) 110.7(4) 1_555 1_555 1_555 no
N(4) C(19) H(37) 111.8(4) 1_555 1_555 1_555 no
C(20) C(19) H(36) 109.7(4) 1_555 1_555 1_555 no
C(20) C(19) H(37) 108.9(4) 1_555 1_555 1_555 no
H(36) C(19) H(37) 104.3(4) 1_555 1_555 1_555 no
C(19) C(20) H(38) 112.6(6) 1_555 1_555 1_555 no
C(19) C(20) H(39) 111.3(5) 1_555 1_555 1_555 no
C(19) C(20) H(40) 108.9(4) 1_555 1_555 1_555 no
H(38) C(20) H(39) 109.9(5) 1_555 1_555 1_555 no
H(38) C(20) H(40) 105.7(6) 1_555 1_555 1_555 no
H(39) C(20) H(40) 108.3(7) 1_555 1_555 1_555 no
N(5) C(21) C(22) 112.0(3) 1_555 1_555 1_555 yes
N(5) C(21) H(41) 109.7(3) 1_555 1_555 1_555 no
N(5) C(21) H(42) 108.7(3) 1_555 1_555 1_555 no
C(22) C(21) H(41) 111.5(3) 1_555 1_555 1_555 no
C(22) C(21) H(42) 109.8(3) 1_555 1_555 1_555 no
H(41) C(21) H(42) 104.7(3) 1_555 1_555 1_555 no
O(3) C(22) N(6) 122.6(3) 1_555 1_555 1_555 yes
O(3) C(22) C(21) 121.0(3) 1_555 1_555 1_555 yes
N(6) C(22) C(21) 116.4(3) 1_555 1_555 1_555 yes
N(6) C(23) C(24) 112.3(4) 1_555 1_555 1_555 yes
N(6) C(23) H(43) 111.3(4) 1_555 1_555 1_555 no
N(6) C(23) H(44) 110.0(3) 1_555 1_555 1_555 no
C(24) C(23) H(43) 109.1(3) 1_555 1_555 1_555 no
C(24) C(23) H(44) 107.8(4) 1_555 1_555 1_555 no
H(43) C(23) H(44) 106.1(4) 1_555 1_555 1_555 no
C(23) C(24) H(45) 111.5(4) 1_555 1_555 1_555 no
C(23) C(24) H(46) 113.8(4) 1_555 1_555 1_555 no
C(23) C(24) H(47) 110.4(4) 1_555 1_555 1_555 no
H(45) C(24) H(46) 107.5(5) 1_555 1_555 1_555 no
H(45) C(24) H(47) 106.3(5) 1_555 1_555 1_555 no
H(46) C(24) H(47) 106.8(4) 1_555 1_555 1_555 no
N(6) C(25) C(26) 113.1(4) 1_555 1_555 1_555 yes
N(6) C(25) H(48) 111.1(4) 1_555 1_555 1_555 no
N(6) C(25) H(49) 109.7(3) 1_555 1_555 1_555 no
C(26) C(25) H(48) 110.0(4) 1_555 1_555 1_555 no
C(26) C(25) H(49) 108.5(5) 1_555 1_555 1_555 no
H(48) C(25) H(49) 104.1(4) 1_555 1_555 1_555 no
C(25) C(26) H(50) 109.7(6) 1_555 1_555 1_555 no
C(25) C(26) H(51) 111.1(5) 1_555 1_555 1_555 no
C(25) C(26) H(52) 112.6(6) 1_555 1_555 1_555 no
H(50) C(26) H(51) 108.4(7) 1_555 1_555 1_555 no
H(50) C(26) H(52) 107.0(5) 1_555 1_555 1_555 no
H(51) C(26) H(52) 107.9(6) 1_555 1_555 1_555 no
N(7) C(27) C(28) 111.6(3) 1_555 1_555 1_555 yes
N(7) C(27) H(53) 110.7(3) 1_555 1_555 1_555 no
N(7) C(27) H(54) 108.7(3) 1_555 1_555 1_555 no
C(28) C(27) H(53) 111.1(3) 1_555 1_555 1_555 no
C(28) C(27) H(54) 108.7(3) 1_555 1_555 1_555 no
H(53) C(27) H(54) 105.9(3) 1_555 1_555 1_555 no
O(4) C(28) N(8) 122.1(3) 1_555 1_555 1_555 yes
O(4) C(28) C(27) 121.5(3) 1_555 1_555 1_555 yes
N(8) C(28) C(27) 116.4(3) 1_555 1_555 1_555 yes
N(8) C(29) C(30) 111.6(4) 1_555 1_555 1_555 yes
N(8) C(29) H(55) 110.4(4) 1_555 1_555 1_555 no
N(8) C(29) H(56) 109.6(4) 1_555 1_555 1_555 no
C(30) C(29) H(55) 110.1(5) 1_555 1_555 1_555 no
C(30) C(29) H(56) 110.3(4) 1_555 1_555 1_555 no
H(55) C(29) H(56) 104.5(4) 1_555 1_555 1_555 no
C(29) C(30) H(57) 110.7(5) 1_555 1_555 1_555 no
C(29) C(30) H(58) 111.3(6) 1_555 1_555 1_555 no
C(29) C(30) H(59) 109.1(5) 1_555 1_555 1_555 no
H(57) C(30) H(58) 109.9(6) 1_555 1_555 1_555 no
H(57) C(30) H(59) 109.3(7) 1_555 1_555 1_555 no
H(58) C(30) H(59) 106.5(5) 1_555 1_555 1_555 no
N(8) C(31) C(32) 112.6(4) 1_555 1_555 1_555 yes
N(8) C(31) H(60) 110.2(4) 1_555 1_555 1_555 no
N(8) C(31) H(61) 110.8(4) 1_555 1_555 1_555 no
C(32) C(31) H(60) 110.6(5) 1_555 1_555 1_555 no
C(32) C(31) H(61) 108.2(4) 1_555 1_555 1_555 no
H(60) C(31) H(61) 104.1(4) 1_555 1_555 1_555 no
C(31) C(32) H(62) 112.5(6) 1_555 1_555 1_555 no
C(31) C(32) H(63) 111.9(5) 1_555 1_555 1_555 no
C(31) C(32) H(64) 108.1(4) 1_555 1_555 1_555 no
H(62) C(32) H(63) 110.5(5) 1_555 1_555 1_555 no
H(62) C(32) H(64) 105.3(5) 1_555 1_555 1_555 no
H(63) C(32) H(64) 108.3(6) 1_555 1_555 1_555 no
Cl(2) C(33) Cl(3) 110.4(3) 1_555 1_555 1_555 yes

loop_
_geom_bond_atom_site_label_1
_geom_bond_atom_site_label_2
_geom_bond_distance
_geom_bond_site_symmetry_1
_geom_bond_site_symmetry_2
_geom_bond_publ_flag
Cl(2) C(33) 1.762(7) 1_555 1_555 yes
Cl(3) C(33) 1.738(7) 1_555 1_555 yes
Na(1) O(1) 2.594(3) 1_555 1_555 yes
Na(1) O(2) 2.555(3) 1_555 1_555 yes
Na(1) O(3) 2.584(3) 1_555 1_555 yes
Na(1) O(4) 2.557(3) 1_555 1_555 yes
Na(1) N(1) 2.549(3) 1_555 1_555 yes
Na(1) N(3) 2.574(3) 1_555 1_555 yes
Na(1) N(5) 2.543(3) 1_555 1_555 yes
Na(1) N(7) 2.582(3) 1_555 1_555 yes
O(1) C(10) 1.227(4) 1_555 1_555 yes
O(2) C(16) 1.226(4) 1_555 1_555 yes
O(3) C(22) 1.234(4) 1_555 1_555 yes
O(4) C(28) 1.221(4) 1_555 1_555 yes
N(1) C(1) 1.469(4) 1_555 1_555 yes
N(1) C(8) 1.459(4) 1_555 1_555 yes
N(1) C(9) 1.461(4) 1_555 1_555 yes
N(2) C(10) 1.348(4) 1_555 1_555 yes
N(2) C(11) 1.463(5) 1_555 1_555 yes
N(2) C(13) 1.459(5) 1_555 1_555 yes
N(3) C(2) 1.467(4) 1_555 1_555 yes
N(3) C(3) 1.479(4) 1_555 1_555 yes
N(3) C(15) 1.460(4) 1_555 1_555 yes
N(4) C(16) 1.346(4) 1_555 1_555 yes
N(4) C(17) 1.475(5) 1_555 1_555 yes
N(4) C(19) 1.460(5) 1_555 1_555 yes
N(5) C(4) 1.463(4) 1_555 1_555 yes
N(5) C(5) 1.470(4) 1_555 1_555 yes
N(5) C(21) 1.456(4) 1_555 1_555 yes
N(6) C(22) 1.351(4) 1_555 1_555 yes
N(6) C(23) 1.467(5) 1_555 1_555 yes
N(6) C(25) 1.460(5) 1_555 1_555 yes
N(7) C(6) 1.466(4) 1_555 1_555 yes
N(7) C(7) 1.474(4) 1_555 1_555 yes
N(7) C(27) 1.459(4) 1_555 1_555 yes
N(8) C(28) 1.350(4) 1_555 1_555 yes
N(8) C(29) 1.473(5) 1_555 1_555 yes
N(8) C(31) 1.462(5) 1_555 1_555 yes
C(1) C(2) 1.513(5) 1_555 1_555 yes
C(1) H(1) 0.965 1_555 1_555 no
C(1) H(2) 0.963 1_555 1_555 no
C(2) H(3) 0.968 1_555 1_555 no
C(2) H(4) 0.974 1_555 1_555 no
C(3) C(4) 1.508(5) 1_555 1_555 yes
C(3) H(5) 0.961 1_555 1_555 no
C(3) H(6) 0.980 1_555 1_555 no
C(4) H(7) 0.971 1_555 1_555 no
C(4) H(8) 0.966 1_555 1_555 no
C(5) C(6) 1.515(5) 1_555 1_555 yes
C(5) H(9) 0.967 1_555 1_555 no
C(5) H(10) 0.966 1_555 1_555 no
C(6) H(11) 0.972 1_555 1_555 no
C(6) H(12) 0.974 1_555 1_555 no
C(7) C(8) 1.524(5) 1_555 1_555 yes
C(7) H(13) 0.981 1_555 1_555 no
C(7) H(14) 0.949 1_555 1_555 no
C(8) H(15) 0.975 1_555 1_555 no
C(8) H(16) 0.964 1_555 1_555 no
C(9) C(10) 1.512(5) 1_555 1_555 yes
C(9) H(17) 0.985 1_555 1_555 no
C(9) H(18) 0.969 1_555 1_555 no
C(11) C(12) 1.507(6) 1_555 1_555 yes
C(11) H(19) 0.973 1_555 1_555 no
C(11) H(20) 0.979 1_555 1_555 no
C(12) H(21) 0.967 1_555 1_555 no
C(12) H(22) 0.953 1_555 1_555 no
C(12) H(23) 0.965 1_555 1_555 no
C(13) C(14) 1.497(7) 1_555 1_555 yes
C(13) H(24) 0.980 1_555 1_555 no
C(13) H(25) 0.987 1_555 1_555 no
C(14) H(26) 0.949 1_555 1_555 no
C(14) H(27) 0.976 1_555 1_555 no
C(14) H(28) 0.932 1_555 1_555 no
C(15) C(16) 1.524(4) 1_555 1_555 yes
C(15) H(29) 0.977 1_555 1_555 no
C(15) H(30) 0.965 1_555 1_555 no
C(17) C(18) 1.491(7) 1_555 1_555 yes
C(17) H(31) 0.978 1_555 1_555 no
C(17) H(32) 0.993 1_555 1_555 no
C(18) H(33) 0.969 1_555 1_555 no
C(18) H(34) 0.954 1_555 1_555 no
C(18) H(35) 0.944 1_555 1_555 no
C(19) C(20) 1.531(8) 1_555 1_555 yes
C(19) H(36) 0.991 1_555 1_555 no
C(19) H(37) 0.973 1_555 1_555 no
C(20) H(38) 0.964 1_555 1_555 no
C(20) H(39) 0.931 1_555 1_555 no
C(20) H(40) 0.983 1_555 1_555 no
C(21) C(22) 1.518(5) 1_555 1_555 yes
C(21) H(41) 0.973 1_555 1_555 no
C(21) H(42) 0.986 1_555 1_555 no
C(23) C(24) 1.505(6) 1_555 1_555 yes
C(23) H(43) 0.963 1_555 1_555 no
C(23) H(44) 0.978 1_555 1_555 no
C(24) H(45) 0.965 1_555 1_555 no
C(24) H(46) 0.959 1_555 1_555 no
C(24) H(47) 0.973 1_555 1_555 no
C(25) C(26) 1.472(7) 1_555 1_555 yes
C(25) H(48) 0.975 1_555 1_555 no
C(25) H(49) 0.992 1_555 1_555 no
C(26) H(50) 0.962 1_555 1_555 no
C(26) H(51) 0.951 1_555 1_555 no
C(26) H(52) 0.968 1_555 1_555 no
C(27) C(28) 1.523(4) 1_555 1_555 yes
C(27) H(53) 0.957 1_555 1_555 no
C(27) H(54) 0.987 1_555 1_555 no
C(29) C(30) 1.505(7) 1_555 1_555 yes
C(29) H(55) 0.970 1_555 1_555 no
C(29) H(56) 0.992 1_555 1_555 no
C(30) H(57) 0.930 1_555 1_555 no
C(30) H(58) 0.965 1_555 1_555 no
C(30) H(59) 0.972 1_555 1_555 no
C(31) C(32) 1.508(8) 1_555 1_555 yes
C(31) H(60) 0.984 1_555 1_555 no
C(31) H(61) 0.983 1_555 1_555 no
C(32) H(62) 0.963 1_555 1_555 no
C(32) H(63) 0.925 1_555 1_555 no
C(32) H(64) 0.989 1_555 1_555 no

loop_
_geom_contact_atom_site_label_1
_geom_contact_atom_site_label_2
_geom_contact_distance
_geom_contact_site_symmetry_1
_geom_contact_site_symmetry_2
_geom_contact_publ_flag
Na(1) O(1) 2.594(3) 1_555 1_555 ?
Na(1) O(2) 2.555(3) 1_555 1_555 ?
Na(1) O(3) 2.584(3) 1_555 1_555 ?
Na(1) O(4) 2.557(3) 1_555 1_555 ?
Na(1) N(1) 2.549(3) 1_555 1_555 ?
Na(1) N(3) 2.574(3) 1_555 1_555 ?
Na(1) N(5) 2.543(3) 1_555 1_555 ?
Na(1) N(7) 2.582(3) 1_555 1_555 ?
Cl(1) C(13) 3.586(4) 1_555 1_455 ?
Cl(1) C(25) 3.591(4) 1_555 1_556 ?
Na(1) N(5) 2.543(3) 1_555 1_555 ?
Na(1) N(1) 2.549(3) 1_555 1_555 ?
Na(1) O(2) 2.555(3) 1_555 1_555 ?
Na(1) O(4) 2.557(3) 1_555 1_555 ?
Na(1) N(3) 2.574(3) 1_555 1_555 ?
Na(1) N(7) 2.582(3) 1_555 1_555 ?
Na(1) O(3) 2.584(3) 1_555 1_555 ?
Na(1) O(1) 2.594(3) 1_555 1_555 ?
Na(1) C(22) 3.196(3) 1_555 1_555 ?
Na(1) C(28) 3.202(4) 1_555 1_555 ?
Na(1) C(10) 3.203(3) 1_555 1_555 ?
Na(1) C(16) 3.210(4) 1_555 1_555 ?
Na(1) C(21) 3.239(3) 1_555 1_555 ?
Na(1) C(9) 3.243(3) 1_555 1_555 ?
Na(1) C(15) 3.307(4) 1_555 1_555 ?
Na(1) C(27) 3.314(3) 1_555 1_555 ?
Na(1) C(5) 3.331(3) 1_555 1_555 ?
Na(1) C(2) 3.336(3) 1_555 1_555 ?
Na(1) C(6) 3.337(3) 1_555 1_555 ?
Na(1) C(1) 3.337(3) 1_555 1_555 ?
Na(1) C(4) 3.338(3) 1_555 1_555 ?
Na(1) C(8) 3.345(3) 1_555 1_555 ?
Na(1) C(3) 3.358(3) 1_555 1_555 ?
Na(1) C(7) 3.362(3) 1_555 1_555 ?
Na(1) C(33) 3.576(5) 1_555 1_555 ?
O(1) C(33) 3.506(7) 1_555 1_555 ?
O(2) C(33) 3.408(6) 1_555 1_555 ?
O(3) C(33) 3.468(7) 1_555 1_555 ?
O(4) C(33) 3.412(6) 1_555 1_555 ?

loop_
_geom_torsion_atom_site_label_1
_geom_torsion_atom_site_label_2
_geom_torsion_atom_site_label_3
_geom_torsion_atom_site_label_4
_geom_torsion
_geom_torsion_site_symmetry_1
_geom_torsion_site_symmetry_2
_geom_torsion_site_symmetry_3
_geom_torsion_site_symmetry_4
_geom_torsion_publ_flag
Na(1) O(1) C(10) N(2) -146.9(3) 1_555 1_555 1_555 1_555 yes
Na(1) O(1) C(10) C(9) 34.2(4) 1_555 1_555 1_555 1_555 yes
Na(1) O(2) C(16) N(4) -143.7(3) 1_555 1_555 1_555 1_555 yes
Na(1) O(2) C(16) C(15) 35.6(4) 1_555 1_555 1_555 1_555 yes
Na(1) O(3) C(22) N(6) -147.3(3) 1_555 1_555 1_555 1_555 yes
Na(1) O(3) C(22) C(21) 35.0(4) 1_555 1_555 1_555 1_555 yes
Na(1) O(4) C(28) N(8) -144.5(3) 1_555 1_555 1_555 1_555 yes
Na(1) O(4) C(28) C(27) 36.6(4) 1_555 1_555 1_555 1_555 yes
Na(1) N(1) C(1) C(2) -40.4(3) 1_555 1_555 1_555 1_555 yes
Na(1) N(1) C(8) C(7) -41.4(3) 1_555 1_555 1_555 1_555 yes
Na(1) N(1) C(9) C(10) -44.4(3) 1_555 1_555 1_555 1_555 yes
Na(1) N(3) C(2) C(1) -42.4(3) 1_555 1_555 1_555 1_555 yes
Na(1) N(3) C(3) C(4) -41.9(3) 1_555 1_555 1_555 1_555 yes
Na(1) N(3) C(15) C(16) -38.7(3) 1_555 1_555 1_555 1_555 yes
Na(1) N(5) C(4) C(3) -41.8(3) 1_555 1_555 1_555 1_555 yes
Na(1) N(5) C(5) C(6) -41.0(3) 1_555 1_555 1_555 1_555 yes
Na(1) N(5) C(21) C(22) -43.9(3) 1_555 1_555 1_555 1_555 yes
Na(1) N(7) C(6) C(5) -42.7(3) 1_555 1_555 1_555 1_555 yes
Na(1) N(7) C(7) C(8) -41.5(3) 1_555 1_555 1_555 1_555 yes
Na(1) N(7) C(27) C(28) -37.9(3) 1_555 1_555 1_555 1_555 yes
O(1) Na(1) O(2) C(16) -175.9(2) 1_555 1_555 1_555 1_555 yes
O(1) Na(1) O(3) C(22) 112.4(2) 1_555 1_555 1_555 1_555 yes
O(1) Na(1) O(4) C(28) 46.6(2) 1_555 1_555 1_555 1_555 yes
O(1) Na(1) N(1) C(1) 161.3(2) 1_555 1_555 1_555 1_555 yes
O(1) Na(1) N(1) C(8) -76.4(2) 1_555 1_555 1_555 1_555 yes
O(1) Na(1) N(1) C(9) 42.5(2) 1_555 1_555 1_555 1_555 yes
O(1) Na(1) N(3) C(2) -20.4(2) 1_555 1_555 1_555 1_555 yes
O(1) Na(1) N(3) C(3) -141.4(2) 1_555 1_555 1_555 1_555 yes
O(1) Na(1) N(3) C(15) 98.4(2) 1_555 1_555 1_555 1_555 yes
O(1) Na(1) N(5) C(4) 147.1(2) 1_555 1_555 1_555 1_555 yes
O(1) Na(1) N(5) C(5) 25.2(3) 1_555 1_555 1_555 1_555 yes
O(1) Na(1) N(5) C(21) -93.8(3) 1_555 1_555 1_555 1_555 yes
O(1) Na(1) N(7) C(6) -159.3(2) 1_555 1_555 1_555 1_555 yes
O(1) Na(1) N(7) C(7) 79.5(2) 1_555 1_555 1_555 1_555 yes
O(1) Na(1) N(7) C(27) -40.8(2) 1_555 1_555 1_555 1_555 yes
O(1) C(10) N(2) C(11) -2.4(5) 1_555 1_555 1_555 1_555 yes
O(1) C(10) N(2) C(13) 167.1(3) 1_555 1_555 1_555 1_555 yes
O(1) C(10) C(9) N(1) 7.2(4) 1_555 1_555 1_555 1_555 yes
O(2) Na(1) O(1) C(10) 47.0(2) 1_555 1_555 1_555 1_555 yes
O(2) Na(1) O(3) C(22) -179.6(2) 1_555 1_555 1_555 1_555 yes
O(2) Na(1) O(4) C(28) 116.6(2) 1_555 1_555 1_555 1_555 yes
O(2) Na(1) N(1) C(1) 76.7(2) 1_555 1_555 1_555 1_555 yes
O(2) Na(1) N(1) C(8) -161.0(2) 1_555 1_555 1_555 1_555 yes
O(2) Na(1) N(1) C(9) -42.2(2) 1_555 1_555 1_555 1_555 yes
O(2) Na(1) N(3) C(2) -79.6(2) 1_555 1_555 1_555 1_555 yes
O(2) Na(1) N(3) C(3) 159.4(2) 1_555 1_555 1_555 1_555 yes
O(2) Na(1) N(3) C(15) 39.2(2) 1_555 1_555 1_555 1_555 yes
O(2) Na(1) N(5) C(4) -24.5(2) 1_555 1_555 1_555 1_555 yes
O(2) Na(1) N(5) C(5) -146.4(2) 1_555 1_555 1_555 1_555 yes
O(2) Na(1) N(5) C(21) 94.6(2) 1_555 1_555 1_555 1_555 yes
O(2) Na(1) N(7) C(6) 148.3(2) 1_555 1_555 1_555 1_555 yes
O(2) Na(1) N(7) C(7) 27.1(3) 1_555 1_555 1_555 1_555 yes
O(2) Na(1) N(7) C(27) -93.2(3) 1_555 1_555 1_555 1_555 yes
O(2) C(16) N(4) C(17) 1.6(5) 1_555 1_555 1_555 1_555 yes
O(2) C(16) N(4) C(19) 172.4(4) 1_555 1_555 1_555 1_555 yes
O(2) C(16) C(15) N(3) 3.1(4) 1_555 1_555 1_555 1_555 yes
O(3) Na(1) O(1) C(10) 112.4(2) 1_555 1_555 1_555 1_555 yes
O(3) Na(1) O(2) C(16) 46.9(2) 1_555 1_555 1_555 1_555 yes
O(3) Na(1) O(4) C(28) -176.2(2) 1_555 1_555 1_555 1_555 yes
O(3) Na(1) N(1) C(1) 25.4(3) 1_555 1_555 1_555 1_555 yes
O(3) Na(1) N(1) C(8) 147.7(2) 1_555 1_555 1_555 1_555 yes
O(3) Na(1) N(1) C(9) -93.4(3) 1_555 1_555 1_555 1_555 yes
O(3) Na(1) N(3) C(2) -159.2(2) 1_555 1_555 1_555 1_555 yes
O(3) Na(1) N(3) C(3) 79.8(2) 1_555 1_555 1_555 1_555 yes
O(3) Na(1) N(3) C(15) -40.4(2) 1_555 1_555 1_555 1_555 yes
O(3) Na(1) N(5) C(4) -76.4(2) 1_555 1_555 1_555 1_555 yes
O(3) Na(1) N(5) C(5) 161.7(2) 1_555 1_555 1_555 1_555 yes
O(3) Na(1) N(5) C(21) 42.6(2) 1_555 1_555 1_555 1_555 yes
O(3) Na(1) N(7) C(6) -20.3(2) 1_555 1_555 1_555 1_555 yes
O(3) Na(1) N(7) C(7) -141.5(2) 1_555 1_555 1_555 1_555 yes
O(3) Na(1) N(7) C(27) 98.2(2) 1_555 1_555 1_555 1_555 yes
O(3) C(22) N(6) C(23) -1.9(5) 1_555 1_555 1_555 1_555 yes
O(3) C(22) N(6) C(25) 166.9(4) 1_555 1_555 1_555 1_555 yes
O(3) C(22) C(21) N(5) 6.3(4) 1_555 1_555 1_555 1_555 yes
O(4) Na(1) O(1) C(10) -179.2(2) 1_555 1_555 1_555 1_555 yes
O(4) Na(1) O(2) C(16) 116.9(2) 1_555 1_555 1_555 1_555 yes
O(4) Na(1) O(3) C(22) 46.6(2) 1_555 1_555 1_555 1_555 yes
O(4) Na(1) N(1) C(1) -146.6(2) 1_555 1_555 1_555 1_555 yes
O(4) Na(1) N(1) C(8) -24.3(2) 1_555 1_555 1_555 1_555 yes
O(4) Na(1) N(1) C(9) 94.5(2) 1_555 1_555 1_555 1_555 yes
O(4) Na(1) N(3) C(2) 148.1(2) 1_555 1_555 1_555 1_555 yes
O(4) Na(1) N(3) C(3) 27.1(3) 1_555 1_555 1_555 1_555 yes
O(4) Na(1) N(3) C(15) -93.1(3) 1_555 1_555 1_555 1_555 yes
O(4) Na(1) N(5) C(4) -161.3(2) 1_555 1_555 1_555 1_555 yes
O(4) Na(1) N(5) C(5) 76.8(2) 1_555 1_555 1_555 1_555 yes
O(4) Na(1) N(5) C(21) -42.2(2) 1_555 1_555 1_555 1_555 yes
O(4) Na(1) N(7) C(6) -79.5(2) 1_555 1_555 1_555 1_555 yes
O(4) Na(1) N(7) C(7) 159.3(2) 1_555 1_555 1_555 1_555 yes
O(4) Na(1) N(7) C(27) 39.0(2) 1_555 1_555 1_555 1_555 yes
O(4) C(28) N(8) C(29) 3.1(5) 1_555 1_555 1_555 1_555 yes
O(4) C(28) N(8) C(31) 171.6(4) 1_555 1_555 1_555 1_555 yes
O(4) C(28) C(27) N(7) 1.9(4) 1_555 1_555 1_555 1_555 yes
N(1) Na(1) O(1) C(10) -41.7(2) 1_555 1_555 1_555 1_555 yes
N(1) Na(1) O(2) C(16) -111.7(2) 1_555 1_555 1_555 1_555 yes
N(1) Na(1) O(3) C(22) -126.7(2) 1_555 1_555 1_555 1_555 yes
N(1) Na(1) O(4) C(28) 0.1(3) 1_555 1_555 1_555 1_555 yes
N(1) Na(1) N(3) C(2) 15.1(2) 1_555 1_555 1_555 1_555 yes
N(1) Na(1) N(3) C(3) -105.9(2) 1_555 1_555 1_555 1_555 yes
N(1) Na(1) N(3) C(15) 133.9(2) 1_555 1_555 1_555 1_555 yes
N(1) Na(1) N(5) C(4) 74.5(2) 1_555 1_555 1_555 1_555 yes
N(1) Na(1) N(5) C(5) -47.4(2) 1_555 1_555 1_555 1_555 yes
N(1) Na(1) N(5) C(21) -166.4(2) 1_555 1_555 1_555 1_555 yes
N(1) Na(1) N(7) C(6) 135.7(2) 1_555 1_555 1_555 1_555 yes
N(1) Na(1) N(7) C(7) 14.5(2) 1_555 1_555 1_555 1_555 yes
N(1) Na(1) N(7) C(27) -105.9(2) 1_555 1_555 1_555 1_555 yes
N(1) C(1) C(2) N(3) 59.2(3) 1_555 1_555 1_555 1_555 yes
N(1) C(8) C(7) N(7) 58.7(4) 1_555 1_555 1_555 1_555 yes
N(1) C(9) C(10) N(2) -171.8(3) 1_555 1_555 1_555 1_555 yes
N(3) Na(1) O(1) C(10) -3.9(3) 1_555 1_555 1_555 1_555 yes
N(3) Na(1) O(2) C(16) -40.4(2) 1_555 1_555 1_555 1_555 yes
N(3) Na(1) O(3) C(22) -114.8(2) 1_555 1_555 1_555 1_555 yes
N(3) Na(1) O(4) C(28) -123.8(3) 1_555 1_555 1_555 1_555 yes
N(3) Na(1) N(1) C(1) 12.9(2) 1_555 1_555 1_555 1_555 yes
N(3) Na(1) N(1) C(8) 135.2(2) 1_555 1_555 1_555 1_555 yes
N(3) Na(1) N(1) C(9) -105.9(2) 1_555 1_555 1_555 1_555 yes
N(3) Na(1) N(5) C(4) 13.7(2) 1_555 1_555 1_555 1_555 yes
N(3) Na(1) N(5) C(5) -108.1(2) 1_555 1_555 1_555 1_555 yes
N(3) Na(1) N(5) C(21) 132.8(2) 1_555 1_555 1_555 1_555 yes
N(3) Na(1) N(7) C(6) 75.3(2) 1_555 1_555 1_555 1_555 yes
N(3) Na(1) N(7) C(7) -45.9(2) 1_555 1_555 1_555 1_555 yes
N(3) Na(1) N(7) C(27) -166.2(2) 1_555 1_555 1_555 1_555 yes
N(3) C(3) C(4) N(5) 59.2(3) 1_555 1_555 1_555 1_555 yes
N(3) C(15) C(16) N(4) -177.5(3) 1_555 1_555 1_555 1_555 yes
N(5) Na(1) O(1) C(10) -126.0(3) 1_555 1_555 1_555 1_555 yes
N(5) Na(1) O(2) C(16) 0.3(3) 1_555 1_555 1_555 1_555 yes
N(5) Na(1) O(3) C(22) -42.1(2) 1_555 1_555 1_555 1_555 yes
N(5) Na(1) O(4) C(28) -112.0(2) 1_555 1_555 1_555 1_555 yes
N(5) Na(1) N(1) C(1) -47.5(2) 1_555 1_555 1_555 1_555 yes
N(5) Na(1) N(1) C(8) 74.8(2) 1_555 1_555 1_555 1_555 yes
N(5) Na(1) N(1) C(9) -166.4(2) 1_555 1_555 1_555 1_555 yes
N(5) Na(1) N(3) C(2) 135.6(2) 1_555 1_555 1_555 1_555 yes
N(5) Na(1) N(3) C(3) 14.6(2) 1_555 1_555 1_555 1_555 yes
N(5) Na(1) N(3) C(15) -105.6(2) 1_555 1_555 1_555 1_555 yes
N(5) Na(1) N(7) C(6) 15.2(2) 1_555 1_555 1_555 1_555 yes
N(5) Na(1) N(7) C(7) -106.0(2) 1_555 1_555 1_555 1_555 yes
N(5) Na(1) N(7) C(27) 133.7(2) 1_555 1_555 1_555 1_555 yes
N(5) C(5) C(6) N(7) 60.0(3) 1_555 1_555 1_555 1_555 yes
N(5) C(21) C(22) N(6) -171.5(3) 1_555 1_555 1_555 1_555 yes
N(7) Na(1) O(1) C(10) -114.4(2) 1_555 1_555 1_555 1_555 yes
N(7) Na(1) O(2) C(16) -123.7(3) 1_555 1_555 1_555 1_555 yes
N(7) Na(1) O(3) C(22) -4.3(3) 1_555 1_555 1_555 1_555 yes
N(7) Na(1) O(4) C(28) -40.6(2) 1_555 1_555 1_555 1_555 yes
N(7) Na(1) N(1) C(1) -108.4(2) 1_555 1_555 1_555 1_555 yes
N(7) Na(1) N(1) C(8) 13.9(2) 1_555 1_555 1_555 1_555 yes
N(7) Na(1) N(1) C(9) 132.8(2) 1_555 1_555 1_555 1_555 yes
N(7) Na(1) N(3) C(2) 75.2(2) 1_555 1_555 1_555 1_555 yes
N(7) Na(1) N(3) C(3) -45.8(2) 1_555 1_555 1_555 1_555 yes
N(7) Na(1) N(3) C(15) -166.1(2) 1_555 1_555 1_555 1_555 yes
N(7) Na(1) N(5) C(4) 135.0(2) 1_555 1_555 1_555 1_555 yes
N(7) Na(1) N(5) C(5) 13.1(2) 1_555 1_555 1_555 1_555 yes
N(7) Na(1) N(5) C(21) -105.9(2) 1_555 1_555 1_555 1_555 yes
N(7) C(27) C(28) N(8) -177.0(3) 1_555 1_555 1_555 1_555 yes
C(1) N(1) C(8) C(7) 79.8(3) 1_555 1_555 1_555 1_555 yes
C(1) N(1) C(9) C(10) -162.2(3) 1_555 1_555 1_555 1_555 yes
C(1) C(2) N(3) C(3) 77.1(3) 1_555 1_555 1_555 1_555 yes
C(1) C(2) N(3) C(15) -159.0(3) 1_555 1_555 1_555 1_555 yes
C(2) N(3) C(3) C(4) -161.0(3) 1_555 1_555 1_555 1_555 yes
C(2) N(3) C(15) C(16) 78.7(3) 1_555 1_555 1_555 1_555 yes
C(2) C(1) N(1) C(8) -162.3(3) 1_555 1_555 1_555 1_555 yes
C(2) C(1) N(1) C(9) 74.5(3) 1_555 1_555 1_555 1_555 yes
C(3) N(3) C(15) C(16) -157.4(3) 1_555 1_555 1_555 1_555 yes
C(3) C(4) N(5) C(5) 79.1(3) 1_555 1_555 1_555 1_555 yes
C(3) C(4) N(5) C(21) -157.3(3) 1_555 1_555 1_555 1_555 yes
C(4) N(5) C(5) C(6) -162.3(3) 1_555 1_555 1_555 1_555 yes
C(4) N(5) C(21) C(22) 74.7(3) 1_555 1_555 1_555 1_555 yes
C(4) C(3) N(3) C(15) 75.6(3) 1_555 1_555 1_555 1_555 yes
C(5) N(5) C(21) C(22) -161.8(3) 1_555 1_555 1_555 1_555 yes
C(5) C(6) N(7) C(7) 76.7(3) 1_555 1_555 1_555 1_555 yes
C(5) C(6) N(7) C(27) -159.0(3) 1_555 1_555 1_555 1_555 yes
C(6) N(7) C(7) C(8) -160.3(3) 1_555 1_555 1_555 1_555 yes
C(6) N(7) C(27) C(28) 78.9(3) 1_555 1_555 1_555 1_555 yes
C(6) C(5) N(5) C(21) 74.2(3) 1_555 1_555 1_555 1_555 yes
C(7) N(7) C(27) C(28) -156.6(3) 1_555 1_555 1_555 1_555 yes
C(7) C(8) N(1) C(9) -156.7(3) 1_555 1_555 1_555 1_555 yes
C(8) N(1) C(9) C(10) 74.3(3) 1_555 1_555 1_555 1_555 yes
C(8) C(7) N(7) C(27) 76.1(3) 1_555 1_555 1_555 1_555 yes
C(9) C(10) N(2) C(11) 176.6(3) 1_555 1_555 1_555 1_555 yes
C(9) C(10) N(2) C(13) -13.9(5) 1_555 1_555 1_555 1_555 yes
C(10) N(2) C(11) C(12) -109.6(4) 1_555 1_555 1_555 1_555 yes
C(10) N(2) C(13) C(14) -83.6(5) 1_555 1_555 1_555 1_555 yes
C(11) N(2) C(13) C(14) 86.2(5) 1_555 1_555 1_555 1_555 yes
C(12) C(11) N(2) C(13) 80.2(5) 1_555 1_555 1_555 1_555 yes
C(15) C(16) N(4) C(17) -177.8(3) 1_555 1_555 1_555 1_555 yes
C(15) C(16) N(4) C(19) -7.0(5) 1_555 1_555 1_555 1_555 yes
C(16) N(4) C(17) C(18) -97.2(5) 1_555 1_555 1_555 1_555 yes
C(16) N(4) C(19) C(20) -86.5(5) 1_555 1_555 1_555 1_555 yes
C(17) N(4) C(19) C(20) 84.6(5) 1_555 1_555 1_555 1_555 yes
C(18) C(17) N(4) C(19) 91.2(5) 1_555 1_555 1_555 1_555 yes
C(21) C(22) N(6) C(23) 175.9(3) 1_555 1_555 1_555 1_555 yes
C(21) C(22) N(6) C(25) -15.3(5) 1_555 1_555 1_555 1_555 yes
C(22) N(6) C(23) C(24) -109.3(4) 1_555 1_555 1_555 1_555 yes
C(22) N(6) C(25) C(26) -83.3(5) 1_555 1_555 1_555 1_555 yes
C(23) N(6) C(25) C(26) 85.8(5) 1_555 1_555 1_555 1_555 yes
C(24) C(23) N(6) C(25) 81.1(5) 1_555 1_555 1_555 1_555 yes
C(27) C(28) N(8) C(29) -178.0(3) 1_555 1_555 1_555 1_555 yes
C(27) C(28) N(8) C(31) -9.5(5) 1_555 1_555 1_555 1_555 yes
C(28) N(8) C(29) C(30) -99.0(4) 1_555 1_555 1_555 1_555 yes
C(28) N(8) C(31) C(32) -85.8(5) 1_555 1_555 1_555 1_555 yes
C(29) N(8) C(31) C(32) 82.9(5) 1_555 1_555 1_555 1_555 yes
C(30) C(29) N(8) C(31) 91.7(5) 1_555 1_555 1_555 1_555 yes
